data_7154343
loop_
_publ_author_name
'Hou, Lekai'
'Chen, Xiangxiang'
'Li, Shuang'
'Cai, Suxian'
'Zhao, Yanxia'
'Sun, Meng'
'Yang, Xiao-Juan'

_publ_section_title
;
 Palladium-catalyzed regio-selective oxidative C-H bond acylation of
 azoxybenzenes with alcohols.
;
_journal_issue 14
_journal_name_full 'Organic &amp; biomolecular chemistry'
_journal_page_first 4160
_journal_page_last 4164
_journal_paper_doi 10.1039/c5ob00089k
_journal_volume 13
_journal_year 2015
_chemical_formula_sum 'C19 H13 Cl N2 O2'
_chemical_formula_weight 336.76
_chemical_name_systematic
; 
 ? 
;
_space_group_IT_number 14
_symmetry_cell_setting monoclinic
_symmetry_space_group_name_Hall '-P 2yn'
_symmetry_space_group_name_H-M 'P 1 21/n 1'
_atom_sites_solution_hydrogens geom
_atom_sites_solution_primary direct
_atom_sites_solution_secondary difmap
_audit_creation_method SHELXL-97
_audit_update_record
;
2014-12-03 deposited with the CCDC.
2015-02-19 downloaded from the CCDC.
;
_cell_angle_alpha 90.00
_cell_angle_beta 96.874(4)
_cell_angle_gamma 90.00
_cell_formula_units_Z 4
_cell_length_a 6.021(2)
_cell_length_b 16.358(6)
_cell_length_c 16.457(6)
_cell_measurement_temperature 296(2)
_cell_volume 1609.2(10)
_computing_cell_refinement 'Bruker SMART'
_computing_data_collection 'Bruker SMART APEX II'
_computing_data_reduction 'Bruker SAINT'
_computing_molecular_graphics SHELXTL
_computing_publication_material SHELXTL
_computing_structure_refinement 'SHELXL-97 (Sheldrick, 2008)'
_computing_structure_solution 'SHELXS-97 (Sheldrick, 2008)'
_diffrn_ambient_temperature 296(2)
_diffrn_measured_fraction_theta_full 0.993
_diffrn_measured_fraction_theta_max 0.993
_diffrn_measurement_device_type 'Bruker APEX II area detector'
_diffrn_measurement_method '\w scan'
_diffrn_radiation_monochromator graphite
_diffrn_radiation_source 'fine-focus sealed tube'
_diffrn_radiation_type MoK\a
_diffrn_radiation_wavelength 0.71073
_diffrn_reflns_av_R_equivalents 0.0384
_diffrn_reflns_av_sigmaI/netI 0.0393
_diffrn_reflns_limit_h_max 7
_diffrn_reflns_limit_h_min -5
_diffrn_reflns_limit_k_max 19
_diffrn_reflns_limit_k_min -19
_diffrn_reflns_limit_l_max 19
_diffrn_reflns_limit_l_min -19
_diffrn_reflns_number 9556
_diffrn_reflns_theta_full 25.00
_diffrn_reflns_theta_max 25.00
_diffrn_reflns_theta_min 1.76
_exptl_absorpt_coefficient_mu 0.251
_exptl_absorpt_correction_T_max 0.9400
_exptl_absorpt_correction_T_min 0.9286
_exptl_absorpt_correction_type multi-scan
_exptl_crystal_colour light-yellow
_exptl_crystal_density_diffrn 1.390
_exptl_crystal_density_method 'not measured'
_exptl_crystal_description block
_exptl_crystal_F_000 696
_exptl_crystal_size_max 0.30
_exptl_crystal_size_mid 0.25
_exptl_crystal_size_min 0.25
_refine_diff_density_max 0.504
_refine_diff_density_min -0.288
_refine_diff_density_rms 0.073
_refine_ls_extinction_method none
_refine_ls_goodness_of_fit_ref 1.074
_refine_ls_hydrogen_treatment constr
_refine_ls_matrix_type full
_refine_ls_number_parameters 217
_refine_ls_number_reflns 2812
_refine_ls_number_restraints 0
_refine_ls_restrained_S_all 1.074
_refine_ls_R_factor_all 0.0797
_refine_ls_R_factor_gt 0.0532
_refine_ls_shift/su_max 0.001
_refine_ls_shift/su_mean 0.000
_refine_ls_structure_factor_coef Fsqd
_refine_ls_weighting_details 'calc w=1/[\s^2^(Fo^2^)+(0.1000P)^2^+0.2967P] where P=(Fo^2^+2Fc^2^)/3'
_refine_ls_weighting_scheme calc
_refine_ls_wR_factor_gt 0.1464
_refine_ls_wR_factor_ref 0.1676
_reflns_number_gt 2045
_reflns_number_total 2812
_reflns_threshold_expression >2sigma(I)
_cod_data_source_file c5ob00089k2.cif
_cod_data_source_block 01
_cod_depositor_comments
;
The following automatic conversions were performed:

'_symmetry_cell_setting' value 'Monoclinic' changed to 'monoclinic'
according to
/usr/data/users/saulius/crontab/automatic-downloads/rss-feeds/RSC/lib/dictionaries/cif_core.dic
dictionary named 'cif_core.dic' version 2.4.2 from 2011-04-26.

'_exptl_absorpt_correction_type' value 'Multi-scan' changed to
'multi-scan' according to
/usr/data/users/saulius/crontab/automatic-downloads/rss-feeds/RSC/lib/dictionaries/cif_core.dic
dictionary named 'cif_core.dic' version 2.4.2 from 2011-04-26.

Automatic conversion script
Id: cif_fix_values 3008 2015-01-20 13:52:24Z robertas 

 Adding full bibliography for 7154343.cif.
;
_cod_original_cell_volume 1609.4(10)
_cod_original_sg_symbol_H-M 'P2(1)/n  '
_cod_database_code 7154343

loop_
_symmetry_equiv_pos_as_xyz
'x, y, z'
'-x+1/2, y+1/2, -z+1/2'
'-x, -y, -z'
'x-1/2, -y-1/2, z-1/2'

loop_
_atom_site_label
_atom_site_type_symbol
_atom_site_fract_x
_atom_site_fract_y
_atom_site_fract_z
_atom_site_U_iso_or_equiv
_atom_site_adp_type
_atom_site_occupancy
_atom_site_symmetry_multiplicity
_atom_site_calc_flag
_atom_site_refinement_flags
Cl1 Cl 1.09422(16) 1.01468(5) 0.31603(5) 0.0656(3) Uani 1 1 d .
O2 O 0.4976(3) 0.81888(12) 0.57291(12) 0.0511(5) Uani 1 1 d .
O1 O 0.4164(4) 0.56937(14) 0.57965(14) 0.0764(8) Uani 1 1 d .
N1 N 0.5264(4) 0.62524(12) 0.55163(12) 0.0389(6) Uani 1 1 d .
N2 N 0.4899(4) 0.66057(13) 0.48231(12) 0.0383(5) Uani 1 1 d .
C1 C 0.7275(5) 0.65237(15) 0.60228(14) 0.0359(6) Uani 1 1 d .
C2 C 0.8106(4) 0.73135(15) 0.59528(15) 0.0373(6) Uani 1 1 d .
C3 C 1.0125(5) 0.75040(17) 0.64074(18) 0.0519(8) Uani 1 1 d .
H3 H 1.0745 0.8020 0.6358 0.062 Uiso 1 1 calc R
C4 C 1.1238(6) 0.6937(2) 0.6936(2) 0.0636(9) Uani 1 1 d .
H4 H 1.2588 0.7074 0.7240 0.076 Uiso 1 1 calc R
C5 C 1.0339(6) 0.6170(2) 0.70089(19) 0.0613(9) Uani 1 1 d .
H5 H 1.1073 0.5793 0.7370 0.074 Uiso 1 1 calc R
C6 C 0.8368(5) 0.59576(17) 0.65518(16) 0.0486(7) Uani 1 1 d .
H6 H 0.7772 0.5437 0.6597 0.058 Uiso 1 1 calc R
C7 C 0.2963(5) 0.64122(15) 0.42785(15) 0.0373(6) Uani 1 1 d .
C8 C 0.1043(5) 0.59977(16) 0.44509(18) 0.0457(7) Uani 1 1 d .
H8 H 0.0964 0.5779 0.4968 0.055 Uiso 1 1 calc R
C9 C -0.0742(5) 0.59161(17) 0.3841(2) 0.0569(8) Uani 1 1 d .
H9 H -0.2032 0.5647 0.3953 0.068 Uiso 1 1 calc R
C10 C -0.0624(6) 0.6229(2) 0.3069(2) 0.0619(9) Uani 1 1 d .
H10 H -0.1831 0.6169 0.2664 0.074 Uiso 1 1 calc R
C11 C 0.1265(6) 0.6630(2) 0.28948(18) 0.0593(9) Uani 1 1 d .
H11 H 0.1345 0.6835 0.2372 0.071 Uiso 1 1 calc R
C12 C 0.3053(5) 0.67286(18) 0.35005(16) 0.0491(7) Uani 1 1 d .
H12 H 0.4321 0.7009 0.3385 0.059 Uiso 1 1 calc R
C13 C 0.6777(5) 0.79991(15) 0.55107(15) 0.0377(6) Uani 1 1 d .
C14 C 0.7803(4) 0.84866(14) 0.48867(15) 0.0346(6) Uani 1 1 d .
C15 C 0.6831(5) 0.92329(16) 0.46449(17) 0.0469(7) Uani 1 1 d .
H15 H 0.5521 0.9393 0.4848 0.056 Uiso 1 1 calc R
C16 C 0.7766(6) 0.97385(17) 0.41128(17) 0.0516(8) Uani 1 1 d .
H16 H 0.7107 1.0238 0.3961 0.062 Uiso 1 1 calc R
C17 C 0.9688(5) 0.94958(16) 0.38072(15) 0.0428(7) Uani 1 1 d .
C18 C 1.0648(5) 0.87479(16) 0.40085(18) 0.0497(7) Uani 1 1 d .
H18 H 1.1919 0.8581 0.3784 0.060 Uiso 1 1 calc R
C19 C 0.9690(5) 0.82469(16) 0.45509(18) 0.0479(7) Uani 1 1 d .
H19 H 1.0331 0.7741 0.4690 0.057 Uiso 1 1 calc R

loop_
_atom_site_aniso_label
_atom_site_aniso_U_11
_atom_site_aniso_U_22
_atom_site_aniso_U_33
_atom_site_aniso_U_23
_atom_site_aniso_U_13
_atom_site_aniso_U_12
Cl1 0.0804(7) 0.0585(5) 0.0625(5) 0.0103(4) 0.0267(5) 0.0007(4)
O2 0.0359(12) 0.0502(11) 0.0694(13) 0.0054(9) 0.0149(10) 0.0073(9)
O1 0.0707(17) 0.0740(15) 0.0808(16) 0.0357(12) -0.0067(13) -0.0343(13)
N1 0.0402(14) 0.0347(11) 0.0425(12) 0.0054(9) 0.0080(10) -0.0052(10)
N2 0.0366(14) 0.0404(12) 0.0384(12) 0.0019(9) 0.0066(10) -0.0041(10)
C1 0.0379(16) 0.0374(13) 0.0329(13) -0.0004(10) 0.0060(11) 0.0007(11)
C2 0.0327(16) 0.0371(14) 0.0422(14) 0.0006(11) 0.0049(12) 0.0035(11)
C3 0.043(2) 0.0406(14) 0.0687(19) -0.0005(13) -0.0081(16) -0.0007(13)
C4 0.050(2) 0.065(2) 0.069(2) -0.0004(16) -0.0170(16) 0.0052(17)
C5 0.066(2) 0.0573(19) 0.0559(18) 0.0117(14) -0.0127(17) 0.0127(17)
C6 0.058(2) 0.0405(15) 0.0466(15) 0.0079(12) 0.0039(14) 0.0018(14)
C7 0.0363(16) 0.0334(13) 0.0425(14) -0.0064(11) 0.0060(12) 0.0033(11)
C8 0.0412(18) 0.0369(14) 0.0590(16) -0.0037(12) 0.0061(14) -0.0021(13)
C9 0.0382(19) 0.0435(16) 0.087(2) -0.0059(15) -0.0005(17) -0.0005(14)
C10 0.047(2) 0.064(2) 0.069(2) -0.0156(16) -0.0149(17) 0.0128(16)
C11 0.058(2) 0.074(2) 0.0447(16) -0.0025(15) -0.0002(16) 0.0184(18)
C12 0.0437(18) 0.0595(17) 0.0443(15) -0.0002(13) 0.0063(14) 0.0063(14)
C13 0.0327(16) 0.0324(13) 0.0474(15) -0.0065(11) 0.0018(12) 0.0009(11)
C14 0.0298(15) 0.0285(12) 0.0444(14) -0.0067(10) 0.0005(11) 0.0036(11)
C15 0.0435(18) 0.0419(15) 0.0574(17) 0.0032(12) 0.0151(14) 0.0167(13)
C16 0.059(2) 0.0390(15) 0.0587(17) 0.0084(13) 0.0132(15) 0.0198(14)
C17 0.0467(18) 0.0403(14) 0.0412(14) -0.0039(11) 0.0046(13) -0.0018(13)
C18 0.0415(18) 0.0437(15) 0.0674(18) -0.0033(13) 0.0204(15) 0.0079(13)
C19 0.0419(18) 0.0317(13) 0.0713(19) 0.0025(12) 0.0121(15) 0.0112(12)

loop_
_atom_type_symbol
_atom_type_description
_atom_type_scat_dispersion_real
_atom_type_scat_dispersion_imag
_atom_type_scat_source
C C 0.0033 0.0016 'International Tables Vol C Tables 4.2.6.8 and 6.1.1.4'
H H 0.0000 0.0000 'International Tables Vol C Tables 4.2.6.8 and 6.1.1.4'
N N 0.0061 0.0033 'International Tables Vol C Tables 4.2.6.8 and 6.1.1.4'
O O 0.0106 0.0060 'International Tables Vol C Tables 4.2.6.8 and 6.1.1.4'
Cl Cl 0.1484 0.1585 'International Tables Vol C Tables 4.2.6.8 and 6.1.1.4'

loop_
_geom_angle_atom_site_label_1
_geom_angle_atom_site_label_2
_geom_angle_atom_site_label_3
_geom_angle
O1 N1 N2 128.3(2)
O1 N1 C1 117.0(2)
N2 N1 C1 114.7(2)
N1 N2 C7 120.4(2)
C6 C1 C2 121.6(3)
C6 C1 N1 117.2(2)
C2 C1 N1 121.2(2)
C3 C2 C1 117.7(2)
C3 C2 C13 118.2(2)
C1 C2 C13 123.5(2)
C2 C3 C4 121.0(3)
C2 C3 H3 119.5
C4 C3 H3 119.5
C5 C4 C3 119.9(3)
C5 C4 H4 120.1
C3 C4 H4 120.1
C6 C5 C4 120.4(3)
C6 C5 H5 119.8
C4 C5 H5 119.8
C5 C6 C1 119.4(3)
C5 C6 H6 120.3
C1 C6 H6 120.3
C12 C7 C8 119.5(3)
C12 C7 N2 112.3(2)
C8 C7 N2 128.1(2)
C9 C8 C7 119.2(3)
C9 C8 H8 120.4
C7 C8 H8 120.4
C10 C9 C8 120.7(3)
C10 C9 H9 119.6
C8 C9 H9 119.6
C11 C10 C9 120.3(3)
C11 C10 H10 119.9
C9 C10 H10 119.9
C10 C11 C12 119.8(3)
C10 C11 H11 120.1
C12 C11 H11 120.1
C11 C12 C7 120.5(3)
C11 C12 H12 119.8
C7 C12 H12 119.8
O2 C13 C14 121.4(2)
O2 C13 C2 118.9(2)
C14 C13 C2 119.3(2)
C19 C14 C15 118.3(2)
C19 C14 C13 123.6(2)
C15 C14 C13 118.2(2)
C16 C15 C14 121.4(3)
C16 C15 H15 119.3
C14 C15 H15 119.3
C15 C16 C17 119.1(2)
C15 C16 H16 120.4
C17 C16 H16 120.4
C16 C17 C18 121.1(3)
C16 C17 Cl1 119.5(2)
C18 C17 Cl1 119.4(2)
C17 C18 C19 119.0(3)
C17 C18 H18 120.5
C19 C18 H18 120.5
C14 C19 C18 121.1(2)
C14 C19 H19 119.5
C18 C19 H19 119.5

loop_
_geom_bond_atom_site_label_1
_geom_bond_atom_site_label_2
_geom_bond_distance
Cl1 C17 1.741(3)
O2 C13 1.223(3)
O1 N1 1.249(3)
N1 N2 1.274(3)
N1 C1 1.454(3)
N2 C7 1.418(3)
C1 C6 1.383(4)
C1 C2 1.395(3)
C2 C3 1.384(4)
C2 C13 1.513(3)
C3 C4 1.389(4)
C3 H3 0.9300
C4 C5 1.377(5)
C4 H4 0.9300
C5 C6 1.372(4)
C5 H5 0.9300
C6 H6 0.9300
C7 C12 1.388(4)
C7 C8 1.399(4)
C8 C9 1.387(4)
C8 H8 0.9300
C9 C10 1.380(5)
C9 H9 0.9300
C10 C11 1.372(5)
C10 H10 0.9300
C11 C12 1.386(4)
C11 H11 0.9300
C12 H12 0.9300
C13 C14 1.491(4)
C14 C19 1.379(4)
C14 C15 1.391(4)
C15 C16 1.373(4)
C15 H15 0.9300
C16 C17 1.375(4)
C16 H16 0.9300
C17 C18 1.376(4)
C18 C19 1.387(4)
C18 H18 0.9300
C19 H19 0.9300
